data_4100046
loop_
_publ_author_name
'Yamashita, Makoto'
'Yamamoto, Yohsuke'
'Akiba, Kin-ya'
'Hashizume, Daisuke'
'Iwasaki, Fujiko'
'Takagi, Nozomi'
'Nagase, Shigeru'

_publ_section_title
;
 Syntheses and Structures of Hypervalent Pentacoordinate Carbon and Boron
 Compounds Bearing an Anthracene Skeleton -- Elucidation of Hypervalent
 Interaction Based on X-ray Analysis and DFT Calculation
;
_journal_coden_ASTM JACSAT
_journal_issue 12
_journal_name_full 'Journal of the American Chemical Society'
_journal_page_first 4354
_journal_page_last 4371
_journal_paper_doi 10.1021/ja0438011
_journal_volume 127
_journal_year 2005
_chemical_formula_moiety 'C22 H17 B O2 S2 '
_chemical_formula_sum 'C22 H17 B O2 S2'
_chemical_formula_weight 388.31
_space_group_IT_number 62
_symmetry_cell_setting orthorhombic
_symmetry_Int_Tables_number 62
_symmetry_space_group_name_Hall '-P 2ac 2n'
_symmetry_space_group_name_H-M 'P n m a'
_cell_angle_alpha 90
_cell_angle_beta 90
_cell_angle_gamma 90
_cell_formula_units_Z 4
_cell_length_a 8.4930(2)
_cell_length_b 14.3130(6)
_cell_length_c 15.9540(8)
_cell_measurement_temperature 273.2
_cell_volume 1939.4(1)
_cod_depositor_comments
;
 Updated bibliographic information.

 Antanas Vaitkus,
 2019-10-01
;
_cod_original_formula_sum 'C22 H17 B O2 S2 '
_cod_database_code 4100046

loop_
_symmetry_equiv_pos_as_xyz
x,y,z
1/2+x,1/2-y,1/2-z
-x,1/2+y,-z
1/2-x,-y,1/2+z
-x,-y,-z
1/2-x,1/2+y,1/2+z
x,1/2-y,z
1/2+x,y,1/2-z

loop_
_atom_site_label
_atom_site_type_symbol
_atom_site_fract_x
_atom_site_fract_y
_atom_site_fract_z
_atom_site_U_iso_or_equiv
_atom_site_adp_type
_atom_site_occupancy
_atom_site_calc_flag
S(1) S 1.4187(1) 0.2500 0.41764(7) 0.0485(5) Uani 1.00 d
S(2) S 1.2048(1) 0.2500 0.56824(7) 0.0507(5) Uani 1.00 d
O(1) O 1.1905(3) 0.0815(1) 0.4389(2) 0.0701(9) Uani 1.00 d
O(2) O 1.1905(3) 0.4185(1) 0.4389(2) 0.0701(9) Uani 1.00 d
C(1) C 1.0567(4) 0.0756(2) 0.3945(2) 0.0475(9) Uani 1.00 d
C(2) C 0.9868(5) -0.0058(2) 0.3698(2) 0.066(1) Uani 1.00 d
C(3) C 0.8453(6) -0.0028(3) 0.3245(3) 0.082(1) Uani 1.00 d
C(4) C 0.7777(5) 0.0780(3) 0.3034(2) 0.072(1) Uani 1.00 d
C(5) C 0.7777(5) 0.4220(3) 0.3034(2) 0.072(1) Uani 1.00 d
C(6) C 0.8453(6) 0.5028(3) 0.3245(3) 0.082(1) Uani 1.00 d
C(7) C 0.9868(5) 0.5058(2) 0.3698(2) 0.066(1) Uani 1.00 d
C(8) C 1.0567(4) 0.4244(2) 0.3945(2) 0.0475(9) Uani 1.00 d
C(9) C 1.0629(4) 0.2500 0.3983(2) 0.035(1) Uani 1.00 d
C(10) C 0.7814(5) 0.2500 0.3039(3) 0.049(1) Uani 1.00 d
C(11) C 0.9901(3) 0.1651(2) 0.3737(2) 0.0372(8) Uani 1.00 d
C(12) C 0.8476(3) 0.1658(2) 0.3260(2) 0.0457(8) Uani 1.00 d
C(13) C 0.9901(3) 0.3349(2) 0.3737(2) 0.0372(8) Uani 1.00 d
C(14) C 0.8476(3) 0.3342(2) 0.3260(2) 0.0457(8) Uani 1.00 d
C(15) C 1.2845(6) 0.0009(3) 0.4504(4) 0.097(2) Uani 1.00 d
C(16) C 1.2845(6) 0.4991(3) 0.4504(4) 0.097(2) Uani 1.00 d
C(17) C 1.5073(4) 0.2500 0.5170(2) 0.036(1) Uani 1.00 d
C(18) C 1.6699(5) 0.2500 0.5293(3) 0.044(1) Uani 1.00 d
C(19) C 1.7319(6) 0.2500 0.6074(4) 0.057(2) Uani 1.00 d
C(20) C 1.6347(6) 0.2500 0.6757(3) 0.084(2) Uani 1.00 d
C(21) C 1.4723(6) 0.2500 0.6666(3) 0.088(2) Uani 1.00 d
C(22) C 1.4085(5) 0.2500 0.5859(3) 0.047(1) Uani 1.00 d
B(1) B 1.2173(5) 0.2500 0.4546(3) 0.041(1) Uani 1.00 d
H(1) H 1.033(4) -0.061(3) 0.380(2) 0.072(10) Uiso 1.00 calc
H(2) H 0.802(4) -0.059(3) 0.313(3) 0.09(1) Uiso 1.00 calc
H(3) H 0.689(4) 0.082(2) 0.276(2) 0.058(9) Uiso 1.00 calc
H(4) H 0.689(4) 0.418(2) 0.276(2) 0.058(9) Uiso 1.00 calc
H(5) H 0.802(4) 0.559(3) 0.313(3) 0.09(1) Uiso 1.00 calc
H(6) H 1.033(4) 0.561(3) 0.380(2) 0.072(10) Uiso 1.00 calc
H(7) H 0.702(5) 0.2500 0.280(3) 0.03(1) Uiso 1.00 calc
H(8) H 1.369(6) 0.026(3) 0.480(3) 0.10(1) Uiso 1.00 calc
H(9) H 1.283(9) -0.042(6) 0.399(6) 0.20(2) Uiso 1.00 calc
H(10) H 1.234(10) -0.054(6) 0.486(5) 0.20(2) Uiso 1.00 calc
H(11) H 1.369(6) 0.474(3) 0.480(3) 0.10(1) Uiso 1.00 calc
H(12) H 1.234(10) 0.554(6) 0.486(5) 0.20(2) Uiso 1.00 calc
H(13) H 1.283(9) 0.542(6) 0.399(6) 0.20(2) Uiso 1.00 calc
H(14) H 1.729(5) 0.2500 0.488(3) 0.03(1) Uiso 1.00 calc
H(15) H 1.829(7) 0.2500 0.618(3) 0.06(1) Uiso 1.00 calc
H(16) H 1.677(6) 0.2500 0.723(4) 0.07(1) Uiso 1.00 calc
H(17) H 1.403(9) 0.2500 0.711(5) 0.12(2) Uiso 1.00 calc
